data_7225508
loop_
_publ_author_name
'Xiao, Xia'
'Hao, Xiaomin'
'Bai, Jianliang'
'Chao, Jianbin'
'Cao, Wei'
'Chen, Xia'

_publ_section_title
;
 Synthesis, mechanism and ethylene polymerization catalysis of Ge(IV),
 Sn(II) and Zr(IV) complexes derived from substituted \b-diketiminates
;
_journal_name_full 'RSC Adv.'
_journal_paper_doi 10.1039/C6RA11097E
_journal_year 2016
_chemical_formula_sum 'C7 H14 Cl5 Ge2 N4'
_chemical_formula_weight 476.65
_chemical_name_systematic
; 
 ? 
;
_space_group_IT_number 2
_symmetry_cell_setting triclinic
_symmetry_space_group_name_Hall '-P 1'
_symmetry_space_group_name_H-M 'P -1'
_atom_sites_solution_hydrogens geom
_atom_sites_solution_primary direct
_atom_sites_solution_secondary difmap
_audit_creation_method SHELXL-97
_audit_update_record
;
2016-05-31 deposited with the CCDC.
2016-06-09 downloaded from the CCDC.
;
_cell_angle_alpha 91.651(2)
_cell_angle_beta 98.999(2)
_cell_angle_gamma 102.452(2)
_cell_formula_units_Z 2
_cell_length_a 8.7293(16)
_cell_length_b 9.6018(18)
_cell_length_c 10.0436(19)
_cell_measurement_reflns_used 9516
_cell_measurement_temperature 456(2)
_cell_measurement_theta_max 28.464
_cell_measurement_theta_min 2.929
_cell_volume 810.2(3)
_computing_data_collection APEX2
_computing_molecular_graphics SHELXTL
_computing_publication_material SHELXTL
_computing_structure_refinement 'SHELXL-97 (Sheldrick, 1997)'
_computing_structure_solution 'SHELXS-97 (Sheldrick, 1990)'
_diffrn_ambient_temperature 456(2)
_diffrn_measured_fraction_theta_full 0.974
_diffrn_measured_fraction_theta_max 0.974
_diffrn_measurement_device_type 'CCD area detector'
_diffrn_measurement_method \w
_diffrn_radiation_monochromator graphite
_diffrn_radiation_source 'fine-focus sealed tube'
_diffrn_radiation_type MoK\a
_diffrn_radiation_wavelength 0.71073
_diffrn_reflns_av_R_equivalents 0.0166
_diffrn_reflns_av_sigmaI/netI 0.0397
_diffrn_reflns_limit_h_max 9
_diffrn_reflns_limit_h_min -10
_diffrn_reflns_limit_k_max 11
_diffrn_reflns_limit_k_min -11
_diffrn_reflns_limit_l_max 11
_diffrn_reflns_limit_l_min -11
_diffrn_reflns_number 3339
_diffrn_reflns_theta_full 25.00
_diffrn_reflns_theta_max 25.00
_diffrn_reflns_theta_min 2.06
_exptl_absorpt_coefficient_mu 4.522
_exptl_absorpt_correction_T_max 0.4649
_exptl_absorpt_correction_T_min 0.3440
_exptl_absorpt_correction_type multi-scan
_exptl_absorpt_process_details SADABS
_exptl_crystal_colour colorless
_exptl_crystal_density_diffrn 1.954
_exptl_crystal_density_method 'not measured'
_exptl_crystal_description block
_exptl_crystal_F_000 466
_exptl_crystal_size_max 0.17
_exptl_crystal_size_mid 0.15
_exptl_crystal_size_min 0.15
_refine_diff_density_max 0.715
_refine_diff_density_min -0.541
_refine_diff_density_rms 0.092
_refine_ls_extinction_method none
_refine_ls_goodness_of_fit_ref 1.015
_refine_ls_hydrogen_treatment mixed
_refine_ls_matrix_type full
_refine_ls_number_parameters 167
_refine_ls_number_reflns 2782
_refine_ls_number_restraints 1
_refine_ls_restrained_S_all 1.015
_refine_ls_R_factor_all 0.0410
_refine_ls_R_factor_gt 0.0335
_refine_ls_shift/su_max 0.000
_refine_ls_shift/su_mean 0.000
_refine_ls_structure_factor_coef Fsqd
_refine_ls_weighting_details 'calc w=1/[\s^2^(Fo^2^)+(0.0419P)^2^+0.0000P] where P=(Fo^2^+2Fc^2^)/3'
_refine_ls_weighting_scheme calc
_refine_ls_wR_factor_gt 0.0808
_refine_ls_wR_factor_ref 0.0831
_reflns_number_gt 2275
_reflns_number_total 2782
_reflns_threshold_expression >2sigma(I)
_cod_data_source_file c6ra11097e1.cif
_cod_data_source_block hs0372p
_cod_depositor_comments
;
The following automatic conversions were performed:

'_symmetry_cell_setting' value 'Triclinic' changed to 'triclinic'
according to
/usr/data/users/saulius/crontab/automatic-downloads/rss-feeds/RSC/lib/dictionaries/cif_core.dic
dictionary named 'cif_core.dic' version 2.4.2 from 2011-04-26.

Automatic conversion script
Id: cif_fix_values 4268 2015-11-12 08:31:59Z antanas 
;
_cod_original_sg_symbol_H-M P-1
_cod_database_code 7225508

loop_
_symmetry_equiv_pos_as_xyz
'x, y, z'
'-x, -y, -z'

loop_
_atom_site_label
_atom_site_type_symbol
_atom_site_fract_x
_atom_site_fract_y
_atom_site_fract_z
_atom_site_U_iso_or_equiv
_atom_site_adp_type
_atom_site_occupancy
_atom_site_symmetry_multiplicity
_atom_site_calc_flag
_atom_site_refinement_flags
Ge1 Ge 0.19015(5) 0.31267(5) 0.73616(4) 0.02755(14) Uani 1 1 d .
Ge2 Ge -0.19618(5) 0.19196(5) 0.77876(4) 0.03052(14) Uani 1 1 d .
Cl1 Cl 0.29867(14) 0.20996(13) 0.89649(11) 0.0425(3) Uani 1 1 d .
Cl2 Cl 0.18320(13) 0.18360(12) 0.55788(11) 0.0379(3) Uani 1 1 d .
Cl3 Cl -0.27266(17) 0.19320(16) 0.96827(12) 0.0569(4) Uani 1 1 d .
Cl4 Cl -0.39466(15) 0.12980(14) 0.62162(12) 0.0519(3) Uani 1 1 d .
Cl5 Cl -0.10691(15) -0.00167(13) 0.78357(15) 0.0535(4) Uani 1 1 d .
N1 N -0.0150(4) 0.3200(4) 0.7540(3) 0.0306(8) Uani 1 1 d .
N2 N 0.2927(4) 0.4914(4) 0.7293(3) 0.0318(9) Uani 1 1 d .
H2 H 0.3940 0.5108 0.7316 0.038 Uiso 1 1 calc RD
N3 N 0.2989(4) 0.7288(4) 0.7123(4) 0.0300(8) Uani 1 1 d .
N4 N -0.2155(4) 0.4345(4) 0.7561(3) 0.0301(8) Uani 1 1 d .
C1 C -0.0497(5) 0.4522(5) 0.7421(4) 0.0273(9) Uani 1 1 d .
C2 C 0.0456(5) 0.5759(5) 0.7244(4) 0.0301(10) Uani 1 1 d .
H2A H 0.0017 0.6558 0.7137 0.036 Uiso 1 1 calc R
C3 C 0.2166(5) 0.5938(5) 0.7207(4) 0.0275(9) Uani 1 1 d .
C4 C 0.2270(5) 0.8504(5) 0.6889(5) 0.0369(11) Uani 1 1 d .
H4A H 0.1373 0.8251 0.6172 0.055 Uiso 1 1 calc R
H4B H 0.3036 0.9288 0.6641 0.055 Uiso 1 1 calc R
H4C H 0.1923 0.8780 0.7698 0.055 Uiso 1 1 calc R
C5 C 0.4715(4) 0.7566(5) 0.7301(4) 0.0372(11) Uani 1 1 d .
H5A H 0.5104 0.7060 0.8045 0.056 Uiso 1 1 calc RD
H5B H 0.5148 0.8573 0.7484 0.056 Uiso 1 1 calc R
H5C H 0.5032 0.7248 0.6493 0.056 Uiso 1 1 calc R
C6 C -0.2369(5) 0.5186(5) 0.8749(5) 0.0435(12) Uani 1 1 d .
H6A H -0.1727 0.4960 0.9544 0.065 Uiso 1 1 calc R
H6B H -0.3468 0.4957 0.8855 0.065 Uiso 1 1 calc R
H6C H -0.2052 0.6187 0.8619 0.065 Uiso 1 1 calc R
C7 C -0.3121(5) 0.4721(5) 0.6321(5) 0.0414(12) Uani 1 1 d .
H7A H -0.2841 0.5734 0.6240 0.062 Uiso 1 1 calc R
H7B H -0.4231 0.4435 0.6381 0.062 Uiso 1 1 calc R
H7C H -0.2913 0.4235 0.5543 0.062 Uiso 1 1 calc R

loop_
_atom_site_aniso_label
_atom_site_aniso_U_11
_atom_site_aniso_U_22
_atom_site_aniso_U_33
_atom_site_aniso_U_23
_atom_site_aniso_U_13
_atom_site_aniso_U_12
Ge1 0.0225(3) 0.0212(3) 0.0391(3) 0.00109(19) 0.00435(19) 0.00568(19)
Ge2 0.0251(3) 0.0302(3) 0.0345(3) 0.0025(2) 0.0066(2) 0.0010(2)
Cl1 0.0480(7) 0.0364(7) 0.0424(7) 0.0046(5) -0.0031(5) 0.0156(6)
Cl2 0.0444(7) 0.0311(7) 0.0395(6) -0.0013(5) 0.0054(5) 0.0129(5)
Cl3 0.0717(9) 0.0692(10) 0.0399(7) 0.0187(7) 0.0245(6) 0.0251(8)
Cl4 0.0489(8) 0.0404(8) 0.0510(7) 0.0038(6) -0.0100(6) -0.0104(6)
Cl5 0.0451(8) 0.0285(7) 0.0891(10) 0.0080(6) 0.0204(7) 0.0060(6)
N1 0.0240(19) 0.020(2) 0.050(2) 0.0038(16) 0.0107(17) 0.0059(15)
N2 0.0157(17) 0.027(2) 0.053(2) 0.0051(17) 0.0067(16) 0.0029(16)
N3 0.0251(19) 0.020(2) 0.045(2) 0.0033(16) 0.0048(16) 0.0054(16)
N4 0.0217(18) 0.033(2) 0.035(2) 0.0020(16) 0.0053(15) 0.0057(16)
C1 0.023(2) 0.030(3) 0.029(2) -0.0021(18) 0.0016(17) 0.0086(19)
C2 0.024(2) 0.027(3) 0.040(2) 0.0039(19) 0.0020(19) 0.0072(19)
C3 0.024(2) 0.028(3) 0.031(2) 0.0001(18) 0.0046(18) 0.0047(19)
C4 0.038(3) 0.025(3) 0.050(3) 0.010(2) 0.007(2) 0.010(2)
C5 0.025(2) 0.028(3) 0.054(3) 0.007(2) 0.002(2) 0.001(2)
C6 0.036(3) 0.045(3) 0.051(3) -0.009(2) 0.011(2) 0.010(2)
C7 0.025(2) 0.045(3) 0.053(3) 0.012(2) 0.001(2) 0.009(2)

loop_
_atom_type_symbol
_atom_type_description
_atom_type_scat_dispersion_real
_atom_type_scat_dispersion_imag
_atom_type_scat_source
C C 0.0033 0.0016 'International Tables Vol C Tables 4.2.6.8 and 6.1.1.4'
H H 0.0000 0.0000 'International Tables Vol C Tables 4.2.6.8 and 6.1.1.4'
N N 0.0061 0.0033 'International Tables Vol C Tables 4.2.6.8 and 6.1.1.4'
Cl Cl 0.1484 0.1585 'International Tables Vol C Tables 4.2.6.8 and 6.1.1.4'
Ge Ge 0.1547 1.8001 'International Tables Vol C Tables 4.2.6.8 and 6.1.1.4'

loop_
_geom_angle_atom_site_label_1
_geom_angle_atom_site_label_2
_geom_angle_atom_site_label_3
_geom_angle
N2 Ge1 N1 106.03(15)
N2 Ge1 Cl1 112.23(12)
N1 Ge1 Cl1 111.77(11)
N2 Ge1 Cl2 112.81(12)
N1 Ge1 Cl2 108.78(12)
Cl1 Ge1 Cl2 105.30(5)
N1 Ge2 Cl3 119.39(12)
N1 Ge2 Cl4 121.64(11)
Cl3 Ge2 Cl4 110.26(6)
N1 Ge2 Cl5 99.18(11)
Cl3 Ge2 Cl5 100.64(6)
Cl4 Ge2 Cl5 99.91(6)
C1 N1 Ge2 108.3(3)
C1 N1 Ge1 115.1(3)
Ge2 N1 Ge1 136.6(2)
C3 N2 Ge1 120.6(3)
C3 N3 C4 124.4(3)
C3 N3 C5 118.8(3)
C4 N3 C5 116.8(3)
C1 N4 C6 112.5(3)
C1 N4 C7 111.6(3)
C6 N4 C7 109.5(3)
C2 C1 N1 128.9(4)
C2 C1 N4 124.6(4)
N1 C1 N4 106.5(3)
C1 C2 C3 123.8(4)
N2 C3 N3 118.8(4)
N2 C3 C2 124.9(4)
N3 C3 C2 116.3(4)

loop_
_geom_bond_atom_site_label_1
_geom_bond_atom_site_label_2
_geom_bond_distance
Ge1 N2 1.765(3)
Ge1 N1 1.844(3)
Ge1 Cl1 2.1165(12)
Ge1 Cl2 2.1335(12)
Ge2 N1 1.838(3)
Ge2 Cl3 2.1139(13)
Ge2 Cl4 2.1198(13)
Ge2 Cl5 2.1644(14)
N1 C1 1.371(5)
N2 C3 1.297(5)
N3 C3 1.352(5)
N3 C4 1.450(5)
N3 C5 1.453(5)
N4 C1 1.450(5)
N4 C6 1.481(5)
N4 C7 1.490(5)
C1 C2 1.329(6)
C2 C3 1.472(5)
